data_1511530
loop_
_publ_author_name
'Schweitzer, K.'
'Jung, W.'

_publ_section_title
;
 Darstellung und Kristallstruktur der isotypen Verbindungen Ca2 Os3 B5 und
 Eu2 Os3 B5
;
_journal_name_full 'Zeitschrift fuer Anorganische und Allgemeine Chemie'
_journal_page_first 30
_journal_page_last 36
_journal_paper_doi 10.1002/zaac.19865330205
_journal_volume 533
_journal_year 1986
_chemical_formula_sum 'B5 Ca2 Os3'
_chemical_name_systematic 'Ca2 Os3 B5'
_space_group_IT_number 5
_symmetry_space_group_name_Hall 'C 2y'
_symmetry_space_group_name_H-M 'C 1 2 1'
_cell_angle_alpha 90
_cell_angle_beta 139.5
_cell_angle_gamma 90
_cell_formula_units_Z 2
_cell_length_a 13.304
_cell_length_b 4.068
_cell_length_c 7.998
_cell_volume 281.118
_citation_journal_id_ASTM ZAACAB
_cod_data_source_file boron4-x_164.cif
_cod_data_source_block B5Ca2Os3
_cod_original_cell_volume 281.1182
_cod_database_code 1511530

loop_
_symmetry_equiv_pos_as_xyz
x,y,z
-x,y,-z
x+1/2,y+1/2,z
-x+1/2,y+1/2,-z

loop_
_atom_site_label
_atom_site_type_symbol
_atom_site_fract_x
_atom_site_fract_y
_atom_site_fract_z
_atom_site_occupancy
_atom_site_U_iso_or_equiv
B3 B 0.14 0.25 0.99 1 0.0
B2 B 0.447 0.04 0 1 0.0
B1 B 0.5 0.19 0.5 1 0.0
Os2 Os 0.6342 0.2352 0.8659 1 0.0
Os1 Os 0 0 0 1 0.0
Ca1 Ca 0.8411 0.213 0.4424 1 0.0
